data_2225037
loop_
_publ_author_name
'Niu, Bao-Hua'
'Li, Tao'
'Xi, Yan'
'Wu, Su-Xia'

_publ_section_title
;
 Bis{tris[3-(2-pyridyl)pyrazole]manganese(II)} dodecamolybdosilicate
 hexahydrate
;
_journal_coeditor_code JH2123
_journal_issue 2
_journal_name_full 'Acta Crystallographica Section E'
_journal_page_first m201
_journal_paper_doi 10.1107/S1600536810001492
_journal_volume 66
_journal_year 2010
_chemical_formula_iupac '[Mn (C8 H7 N3)3]2 [Si Mo12 O40], 6H2 O'
_chemical_formula_moiety '2(C24 H21 Mn N9 2+), Mo12 O40 Si 4-, 6(H2 O)'
_chemical_formula_sum 'C48 H54 Mn2 Mo12 N18 O46 Si'
_chemical_formula_weight 2908.34
_chemical_name_systematic
;
Bis{tris[3-(2-pyridyl)pyrazole]manganese(II)} dodecamolybdosilicate
hexahydrate
;
_space_group_IT_number 15
_symmetry_cell_setting monoclinic
_symmetry_space_group_name_Hall '-C 2yc'
_symmetry_space_group_name_H-M 'C 1 2/c 1'
_atom_sites_solution_hydrogens geom
_atom_sites_solution_primary direct
_atom_sites_solution_secondary difmap
_audit_creation_method SHELXL-97
_cell_angle_alpha 90.00
_cell_angle_beta 105.09(3)
_cell_angle_gamma 90.00
_cell_formula_units_Z 4
_cell_length_a 18.907(4)
_cell_length_b 16.385(3)
_cell_length_c 27.552(6)
_cell_measurement_reflns_used 7045
_cell_measurement_temperature 293(2)
_cell_measurement_theta_max 25.00
_cell_measurement_theta_min 1.53
_cell_volume 8241(3)
_computing_cell_refinement 'SAINT-Plus (Bruker, 2001)'
_computing_data_collection 'APEX2 (Bruker, 2004)'
_computing_data_reduction 'SAINT-Plus (Bruker, 2001)'
_computing_molecular_graphics 'SHELXTL (Sheldrick, 2008)'
_computing_publication_material 'SHELXTL (Sheldrick, 2008)'
_computing_structure_refinement 'SHELXL97 (Sheldrick, 2008)'
_computing_structure_solution 'SHELXS97 (Sheldrick, 2008)'
_diffrn_ambient_temperature 293(2)
_diffrn_measured_fraction_theta_full 0.971
_diffrn_measured_fraction_theta_max 0.971
_diffrn_measurement_device_type 'Bruker APEXII CCD'
_diffrn_measurement_method 'phi and omega scans'
_diffrn_radiation_monochromator graphite
_diffrn_radiation_source 'fine-focus sealed tube'
_diffrn_radiation_type MoK\a
_diffrn_radiation_wavelength 0.71073
_diffrn_reflns_av_R_equivalents 0.0543
_diffrn_reflns_av_sigmaI/netI 0.0507
_diffrn_reflns_limit_h_max 22
_diffrn_reflns_limit_h_min -22
_diffrn_reflns_limit_k_max 19
_diffrn_reflns_limit_k_min -19
_diffrn_reflns_limit_l_max 32
_diffrn_reflns_limit_l_min -32
_diffrn_reflns_number 27737
_diffrn_reflns_theta_full 25.00
_diffrn_reflns_theta_max 25.00
_diffrn_reflns_theta_min 1.53
_diffrn_standards_number 0
_exptl_absorpt_coefficient_mu 2.174
_exptl_absorpt_correction_T_max 0.8453
_exptl_absorpt_correction_T_min 0.7804
_exptl_absorpt_correction_type multi-scan
_exptl_absorpt_process_details '(SADABS; Bruker, 2001)'
_exptl_crystal_colour pink
_exptl_crystal_density_diffrn 2.344
_exptl_crystal_density_method 'not measured'
_exptl_crystal_description block
_exptl_crystal_F_000 5616
_exptl_crystal_size_max 0.12
_exptl_crystal_size_mid 0.10
_exptl_crystal_size_min 0.08
_refine_diff_density_max 1.131
_refine_diff_density_min -0.631
_refine_ls_extinction_method none
_refine_ls_goodness_of_fit_ref 1.006
_refine_ls_hydrogen_treatment mixed
_refine_ls_matrix_type full
_refine_ls_number_parameters 615
_refine_ls_number_reflns 7045
_refine_ls_number_restraints 9
_refine_ls_restrained_S_all 1.028
_refine_ls_R_factor_all 0.0823
_refine_ls_R_factor_gt 0.0592
_refine_ls_shift/su_max 0.001
_refine_ls_shift/su_mean 0.000
_refine_ls_structure_factor_coef Fsqd
_refine_ls_weighting_details 'calc w=1/[\s^2^(Fo^2^)+(0.0600P)^2^+127.9076P] where P=(Fo^2^+2Fc^2^)/3'
_refine_ls_weighting_scheme calc
_refine_ls_wR_factor_gt 0.1301
_refine_ls_wR_factor_ref 0.1439
_reflns_number_gt 5381
_reflns_number_total 7045
_reflns_threshold_expression I>2\s(I)
_cod_data_source_file jh2123.cif
_cod_data_source_block I
_cod_depositor_comments
;
The following automatic conversions were performed:
'_symmetry_cell_setting' value 'Monoclinic' changed to 'monoclinic'
according to '/home/saulius/struct/CIF-dictionaries/cif_core.dic'
dictionary named 'cif_core.dic' version 2.4.1 from 2010-06-29.

Automatic conversion script
Id: cif_fix_enum 1527 2010-12-29 10:47:43Z saulius 

The following automatic conversions were performed:

'_symmetry_cell_setting' value 'Monoclinic' changed to 'monoclinic'
according to /home/saulius/struct/CIF-dictionaries/cif_core.dic
dictionary named 'cif_core.dic' version 2.4.1 from 2010-06-29.

Automatic conversion script
Id: cif_fix_values 1715 2011-07-08 13:25:40Z adriana 
;
_cod_original_sg_symbol_H-M 'C 2/c'
_cod_database_code 2225037
_cod_database_fobs_code 2225037

loop_
_symmetry_equiv_pos_as_xyz
'x, y, z'
'-x, y, -z+1/2'
'x+1/2, y+1/2, z'
'-x+1/2, y+1/2, -z+1/2'
'-x, -y, -z'
'x, -y, z-1/2'
'-x+1/2, -y+1/2, -z'
'x+1/2, -y+1/2, z-1/2'

loop_
_atom_site_type_symbol
_atom_site_label
_atom_site_fract_x
_atom_site_fract_y
_atom_site_fract_z
_atom_site_U_iso_or_equiv
_atom_site_adp_type
_atom_site_calc_flag
_atom_site_refinement_flags
_atom_site_occupancy
_atom_site_disorder_assembly
_atom_site_disorder_group
Si Si1 0.2500 0.2500 0.0000 0.0238(6) Uani d S 1 . .
Mn Mn8 0.20275(8) 0.32148(10) 0.30305(6) 0.0499(4) Uani d . 1 . .
Mo Mo1 0.35094(4) 0.40389(5) 0.07736(3) 0.0410(2) Uani d U 1 . .
Mo Mo2 0.41814(4) 0.31787(6) -0.01901(3) 0.0438(2) Uani d U 1 . .
Mo Mo3 0.17562(5) 0.34714(6) 0.08913(3) 0.0440(2) Uani d U 1 . .
Mo Mo4 0.41640(4) 0.20104(6) 0.08819(3) 0.0469(2) Uani d U 1 . .
Mo Mo5 0.19369(5) 0.45425(5) -0.01788(4) 0.0468(2) Uani d U 1 . .
Mo Mo6 0.24655(6) 0.14836(6) 0.11242(3) 0.0511(3) Uani d . 1 . .
C C1 0.0885(6) 0.2487(7) 0.2033(5) 0.062(3) Uani d . 1 . .
H H1 0.0835 0.3029 0.1930 0.075 Uiso calc R 1 . .
C C2 0.0494(8) 0.1908(11) 0.1719(6) 0.088(4) Uani d . 1 . .
H H2 0.0188 0.2053 0.1408 0.106 Uiso calc R 1 . .
C C3 0.0563(8) 0.1110(9) 0.1870(6) 0.091(5) Uani d . 1 . .
H H3 0.0309 0.0697 0.1666 0.109 Uiso calc R 1 . .
C C4 0.1015(8) 0.0941(9) 0.2331(6) 0.088(4) Uani d U 1 . .
H H4 0.1056 0.0406 0.2448 0.105 Uiso calc R 1 . .
C C5 0.1400(6) 0.1527(7) 0.2617(4) 0.057(3) Uani d . 1 . .
C C6 0.1915(6) 0.1368(7) 0.3104(4) 0.054(3) Uani d . 1 . .
C C7 0.2133(8) 0.0644(8) 0.3366(5) 0.078(4) Uani d . 1 . .
H H7 0.1954 0.0124 0.3269 0.094 Uiso calc R 1 . .
C C8 0.2654(8) 0.0840(8) 0.3787(5) 0.080(4) Uani d . 1 . .
H H8 0.2904 0.0483 0.4036 0.096 Uiso calc R 1 . .
C C9 0.1679(7) 0.4862(7) 0.2345(5) 0.063(3) Uani d . 1 . .
H H9 0.1976 0.4650 0.2155 0.075 Uiso calc R 1 . .
C C10 0.1422(7) 0.5620(8) 0.2259(5) 0.068(3) Uani d U 1 . .
H H10 0.1555 0.5930 0.2014 0.082 Uiso calc R 1 . .
C C11 0.0997(9) 0.5939(12) 0.2501(7) 0.101(5) Uani d U 1 . .
H H11 0.0821 0.6466 0.2426 0.122 Uiso calc R 1 . .
C C12 0.0815(7) 0.5535(10) 0.2844(7) 0.090(5) Uani d . 1 . .
H H12 0.0508 0.5764 0.3021 0.109 Uiso calc R 1 . .
C C13 0.1085(6) 0.4732(8) 0.2952(5) 0.063(3) Uani d . 1 . .
C C14 0.0871(6) 0.4282(8) 0.3333(4) 0.059(3) Uani d U 1 . .
C C15 0.0374(8) 0.4441(11) 0.3619(6) 0.096(5) Uani d U 1 . .
H H15 0.0074 0.4894 0.3607 0.115 Uiso calc R 1 . .
C C16 0.0447(7) 0.3695(14) 0.3953(6) 0.113(7) Uani d . 1 . .
H H16 0.0194 0.3582 0.4192 0.135 Uiso calc R 1 . .
C C17 0.2995(6) 0.3995(6) 0.4069(4) 0.048(2) Uani d . 1 . .
H H17 0.2567 0.3938 0.4174 0.057 Uiso calc R 1 . .
C C18 0.3587(7) 0.4342(7) 0.4391(4) 0.060(3) Uani d . 1 . .
H H18 0.3559 0.4531 0.4703 0.072 Uiso calc R 1 . .
C C19 0.4236(6) 0.4412(7) 0.4246(4) 0.054(3) Uani d . 1 . .
H H19 0.4651 0.4640 0.4460 0.065 Uiso calc R 1 . .
C C20 0.4246(5) 0.4140(7) 0.3785(4) 0.054(3) Uani d . 1 . .
H H20 0.4674 0.4182 0.3681 0.065 Uiso calc R 1 . .
C C21 0.3615(5) 0.3793(6) 0.3461(4) 0.042(2) Uani d . 1 . .
C C22 0.3585(5) 0.3527(6) 0.2960(4) 0.045(2) Uani d . 1 . .
C C23 0.4141(6) 0.3462(9) 0.2710(4) 0.068(3) Uani d . 1 . .
H H23 0.4635 0.3583 0.2835 0.082 Uiso calc R 1 . .
C C24 0.3795(7) 0.3180(9) 0.2241(5) 0.072(4) Uani d . 1 . .
H H24 0.4012 0.3088 0.1979 0.087 Uiso calc R 1 . .
N N1 0.1336(5) 0.2310(6) 0.2482(4) 0.054(2) Uani d . 1 . .
N N2 0.2303(5) 0.1991(6) 0.3359(3) 0.056(2) Uani d . 1 . .
N N3 0.2743(5) 0.1662(7) 0.3777(4) 0.064(3) Uani d D 1 . .
N N4 0.2995(4) 0.3733(5) 0.3613(3) 0.0421(19) Uani d . 1 . .
N N5 0.2962(5) 0.3277(5) 0.2663(3) 0.051(2) Uani d . 1 . .
N N6 0.3102(5) 0.3063(6) 0.2225(3) 0.061(3) Uani d . 1 . .
H H6 0.2780 0.2875 0.1970 0.073 Uiso calc R 1 . .
N N7 0.1515(5) 0.4406(6) 0.2700(4) 0.064(3) Uani d . 1 . .
N N8 0.1227(5) 0.3571(6) 0.3462(4) 0.060(3) Uani d . 1 . .
N N9 0.0967(6) 0.3225(8) 0.3825(4) 0.084(4) Uani d . 1 . .
H H9A 0.1111 0.2761 0.3960 0.101 Uiso calc R 1 . .
O O1 0.4018(5) 0.2154(5) -0.0598(4) 0.109(4) Uani d . 1 . .
O O2 0.3538(5) 0.3658(5) -0.0743(4) 0.106(4) Uani d . 1 . .
O O3 0.4979(4) 0.3440(5) -0.0290(3) 0.062(2) Uani d . 1 . .
O O4 0.4530(5) 0.2433(5) 0.0359(3) 0.071(2) Uani d U 1 . .
O O5 0.4039(5) 0.3952(5) 0.0236(3) 0.073(2) Uani d U 1 . .
O O6 0.4010(4) 0.4783(5) 0.1107(3) 0.066(2) Uani d . 1 . .
O O7 0.4045(5) 0.3127(5) 0.1067(3) 0.075(2) Uani d U 1 . .
O O8 0.4923(4) 0.1803(5) 0.1310(3) 0.069(2) Uani d . 1 . .
O O9 0.3467(5) 0.1770(5) 0.1265(4) 0.083(3) Uani d U 1 . .
O O10 0.2789(4) 0.3891(6) 0.1087(3) 0.076(2) Uani d U 1 . .
O O11 0.3948(5) 0.1018(6) 0.0552(4) 0.096(4) Uani d . 1 . .
O O12 0.2946(6) 0.1829(6) 0.0405(4) 0.028(2) Uani d P 0.50 . .
O O13 0.3293(6) 0.2834(6) 0.0270(4) 0.025(2) Uani d P 0.50 . .
O O14 0.2846(4) 0.4671(6) 0.0256(3) 0.083(3) Uani d U 1 . .
O O15 0.2325(5) 0.4385(6) -0.0712(4) 0.103(4) Uani d . 1 . .
O O16 0.1658(4) 0.5493(4) -0.0260(3) 0.068(2) Uani d . 1 . .
O O17 0.2006(6) 0.2371(6) 0.0415(4) 0.027(2) Uani d P 0.50 . .
O O18 0.1577(4) 0.4246(6) 0.0403(3) 0.081(3) Uani d U 1 . .
O O19 0.1482(4) 0.3937(5) 0.1343(3) 0.063(2) Uani d . 1 . .
O O20 0.2231(5) 0.2542(5) 0.1287(3) 0.087(3) Uani d U 1 . .
O O21 0.2460(4) 0.0986(5) 0.1638(2) 0.059(2) Uani d . 1 . .
O O22 0.2488(6) 0.3354(6) 0.0285(4) 0.025(2) Uani d P 0.50 . .
O O1W 0.3845(6) 0.2182(8) 0.4579(5) 0.114(4) Uani d D 1 . .
O O2W 0.4625(13) 0.0738(17) 0.4742(14) 0.292(16) Uani d D 1 . .
O O3W 0.6311(8) 0.3371(13) 0.9351(6) 0.195(8) Uani d D 1 . .
H H1W 0.407(2) 0.175(2) 0.465(4) 0.180 Uiso d D 1 . .
H H2W 0.352(5) 0.225(6) 0.473(4) 0.180 Uiso d D 1 . .
H H3W 0.483(7) 0.059(9) 0.453(4) 0.380 Uiso d D 1 . .
H H3WB 0.420(14) 0.07(5) 0.48(3) 0.380 Uiso d D 1 . .
H H5W 0.590(2) 0.348(7) 0.938(3) 0.280 Uiso d D 1 . .
H H6W 0.636(5) 0.343(9) 0.9065(17) 0.280 Uiso d D 1 . .
H H3A 0.312(3) 0.203(4) 0.396(4) 0.07(4) Uiso d D 1 . .

loop_
_atom_site_aniso_label
_atom_site_aniso_U_11
_atom_site_aniso_U_22
_atom_site_aniso_U_33
_atom_site_aniso_U_12
_atom_site_aniso_U_13
_atom_site_aniso_U_23
Si1 0.0229(15) 0.0222(16) 0.0245(16) -0.0009(13) 0.0027(12) 0.0004(12)
Mn8 0.0404(8) 0.0423(9) 0.0661(11) -0.0054(7) 0.0121(8) -0.0092(8)
Mo1 0.0326(4) 0.0433(5) 0.0447(5) -0.0086(4) 0.0061(4) -0.0126(4)
Mo2 0.0284(4) 0.0507(5) 0.0529(5) -0.0092(4) 0.0119(4) -0.0028(4)
Mo3 0.0469(5) 0.0486(5) 0.0361(5) 0.0103(4) 0.0103(4) -0.0108(4)
Mo4 0.0301(4) 0.0578(6) 0.0447(5) -0.0007(4) -0.0046(4) 0.0053(4)
Mo5 0.0527(5) 0.0300(4) 0.0614(6) 0.0079(4) 0.0214(4) 0.0026(4)
Mo6 0.0720(6) 0.0474(5) 0.0323(5) -0.0099(5) 0.0104(4) 0.0065(4)
C1 0.056(7) 0.057(7) 0.066(8) 0.000(6) 0.002(6) -0.010(6)
C2 0.075(9) 0.111(13) 0.072(9) 0.009(9) 0.006(7) -0.018(9)
C3 0.090(10) 0.068(10) 0.102(12) -0.022(8) 0.000(9) -0.038(9)
C4 0.088(8) 0.070(7) 0.091(8) -0.016(6) -0.002(6) -0.009(6)
C5 0.055(7) 0.053(7) 0.066(7) -0.010(5) 0.019(6) -0.016(6)
C6 0.063(7) 0.045(6) 0.060(7) -0.010(5) 0.028(6) -0.005(5)
C7 0.098(10) 0.063(9) 0.077(9) -0.015(7) 0.029(8) 0.000(7)
C8 0.111(12) 0.049(8) 0.077(9) 0.004(7) 0.021(8) 0.019(7)
C9 0.073(8) 0.050(7) 0.073(8) -0.003(6) 0.033(7) -0.018(6)
C10 0.077(7) 0.062(7) 0.059(6) -0.004(6) 0.007(5) 0.000(5)
C11 0.099(9) 0.102(9) 0.098(9) 0.008(7) 0.016(7) -0.019(8)
C12 0.051(8) 0.101(12) 0.102(12) 0.009(8) -0.009(8) -0.036(10)
C13 0.041(6) 0.062(8) 0.076(8) 0.009(6) -0.005(6) -0.025(6)
C14 0.042(5) 0.074(7) 0.060(6) -0.003(5) 0.009(5) -0.017(5)
C15 0.072(7) 0.112(9) 0.097(8) 0.009(7) 0.010(6) -0.041(7)
C16 0.041(7) 0.23(2) 0.075(10) -0.066(10) 0.036(7) -0.070(12)
C17 0.054(6) 0.047(6) 0.048(6) -0.007(5) 0.021(5) -0.017(5)
C18 0.077(8) 0.047(6) 0.049(6) 0.015(6) 0.003(6) -0.013(5)
C19 0.050(6) 0.058(7) 0.042(6) 0.014(5) -0.010(5) -0.011(5)
C20 0.031(5) 0.079(8) 0.046(6) -0.001(5) -0.001(4) 0.002(6)
C21 0.040(5) 0.038(5) 0.048(6) 0.003(4) 0.011(4) 0.002(4)
C22 0.044(6) 0.048(6) 0.040(5) 0.001(5) 0.007(4) -0.002(5)
C23 0.044(6) 0.114(11) 0.052(7) 0.000(7) 0.022(5) -0.016(7)
C24 0.067(8) 0.103(11) 0.049(7) 0.000(7) 0.021(6) -0.004(7)
N1 0.042(5) 0.054(6) 0.065(6) -0.007(4) 0.010(4) -0.008(5)
N2 0.050(5) 0.054(6) 0.061(6) -0.005(4) 0.007(5) -0.002(5)
N3 0.062(6) 0.075(7) 0.052(6) -0.014(5) 0.012(5) 0.002(5)
N4 0.039(4) 0.040(5) 0.050(5) -0.007(4) 0.016(4) -0.011(4)
N5 0.046(5) 0.062(6) 0.041(5) 0.000(4) 0.005(4) -0.007(4)
N6 0.066(6) 0.079(7) 0.033(5) 0.004(5) 0.005(4) -0.012(5)
N7 0.042(5) 0.056(6) 0.089(7) 0.000(5) 0.009(5) -0.010(6)
N8 0.041(5) 0.073(7) 0.071(6) -0.018(5) 0.019(5) -0.016(5)
N9 0.066(7) 0.092(9) 0.088(8) -0.042(6) 0.008(6) -0.009(7)
O1 0.101(7) 0.039(5) 0.129(8) 0.015(5) -0.075(6) -0.013(5)
O2 0.108(7) 0.042(5) 0.116(8) 0.028(5) -0.066(6) -0.027(5)
O3 0.048(4) 0.063(5) 0.088(6) -0.005(4) 0.041(4) -0.003(4)
O4 0.108(6) 0.058(4) 0.060(4) 0.031(4) 0.044(4) 0.012(4)
O5 0.107(6) 0.062(5) 0.061(5) 0.042(4) 0.043(4) 0.013(4)
O6 0.077(5) 0.060(5) 0.057(5) -0.024(4) 0.013(4) -0.024(4)
O7 0.111(6) 0.065(5) 0.068(5) 0.023(4) 0.058(4) 0.010(4)
O8 0.054(5) 0.092(6) 0.049(5) 0.023(4) -0.007(4) -0.003(4)
O9 0.091(5) 0.083(5) 0.095(6) -0.043(4) 0.059(5) -0.042(5)
O10 0.042(4) 0.113(6) 0.072(5) 0.012(4) 0.016(4) 0.039(5)
O11 0.103(7) 0.113(8) 0.099(7) -0.067(6) 0.073(6) -0.068(6)
O12 0.032(6) 0.019(6) 0.033(6) 0.003(5) 0.007(5) -0.008(5)
O13 0.025(6) 0.020(6) 0.029(6) -0.006(4) 0.008(5) 0.002(4)
O14 0.049(4) 0.127(7) 0.074(5) 0.019(4) 0.021(4) 0.051(5)
O15 0.081(6) 0.133(8) 0.126(8) -0.073(6) 0.080(6) -0.085(7)
O16 0.055(5) 0.035(4) 0.110(7) 0.012(3) 0.013(4) 0.017(4)
O17 0.022(5) 0.030(6) 0.024(6) 0.000(5) 0.000(4) 0.003(5)
O18 0.040(4) 0.123(6) 0.075(5) 0.006(4) 0.010(4) 0.038(5)
O19 0.050(4) 0.087(6) 0.056(5) -0.002(4) 0.023(4) -0.030(4)
O20 0.084(5) 0.050(4) 0.091(6) 0.001(4) -0.040(4) -0.007(4)
O21 0.072(5) 0.071(5) 0.034(4) -0.009(4) 0.013(3) 0.011(4)
O22 0.031(6) 0.026(6) 0.020(5) -0.006(5) 0.008(5) -0.005(4)
O1W 0.079(8) 0.144(11) 0.106(9) -0.012(7) 0.003(6) 0.000(8)
O2W 0.22(2) 0.23(2) 0.51(5) -0.002(18) 0.26(3) 0.08(3)
O3W 0.207(17) 0.226(19) 0.208(18) -0.037(15) 0.153(15) -0.054(15)

loop_
_atom_type_symbol
_atom_type_description
_atom_type_scat_dispersion_real
_atom_type_scat_dispersion_imag
_atom_type_scat_source
C C 0.0033 0.0016 'International Tables Vol C Tables 4.2.6.8 and 6.1.1.4'
H H 0.0000 0.0000 'International Tables Vol C Tables 4.2.6.8 and 6.1.1.4'
N N 0.0061 0.0033 'International Tables Vol C Tables 4.2.6.8 and 6.1.1.4'
O O 0.0106 0.0060 'International Tables Vol C Tables 4.2.6.8 and 6.1.1.4'
Si Si 0.0817 0.0704 'International Tables Vol C Tables 4.2.6.8 and 6.1.1.4'
Mn Mn 0.3368 0.7283 'International Tables Vol C Tables 4.2.6.8 and 6.1.1.4'
Mo Mo -1.6832 0.6857 'International Tables Vol C Tables 4.2.6.8 and 6.1.1.4'

loop_
_geom_angle_atom_site_label_1
_geom_angle_atom_site_label_2
_geom_angle_atom_site_label_3
_geom_angle_site_symmetry_1
_geom_angle_site_symmetry_3
_geom_angle
_geom_angle_publ_flag
O13 Si1 O13 . 7 180.0(12) ?
O13 Si1 O22 . 7 113.4(5) ?
O13 Si1 O22 7 7 66.6(5) ?
O13 Si1 O22 . . 66.6(5) ?
O13 Si1 O22 7 . 113.4(5) ?
O22 Si1 O22 7 . 180.0(9) ?
O13 Si1 O12 . 7 110.2(5) ?
O13 Si1 O12 7 7 69.8(5) ?
O22 Si1 O12 7 7 108.7(5) ?
O22 Si1 O12 . 7 71.3(5) ?
O13 Si1 O12 . . 69.8(5) ?
O13 Si1 O12 7 . 110.2(5) ?
O22 Si1 O12 7 . 71.3(5) ?
O22 Si1 O12 . . 108.7(5) ?
O12 Si1 O12 7 . 180.0(12) ?
O13 Si1 O17 . 7 69.5(5) ?
O13 Si1 O17 7 7 110.5(5) ?
O22 Si1 O17 7 7 72.1(5) ?
O22 Si1 O17 . 7 107.9(5) ?
O12 Si1 O17 7 7 74.2(5) ?
O12 Si1 O17 . 7 105.8(5) ?
O13 Si1 O17 . . 110.5(5) ?
O13 Si1 O17 7 . 69.5(5) ?
O22 Si1 O17 7 . 107.9(5) ?
O22 Si1 O17 . . 72.1(5) ?
O12 Si1 O17 7 . 105.8(5) ?
O12 Si1 O17 . . 74.2(5) ?
O17 Si1 O17 7 . 180.0(9) ?
N2 Mn8 N8 . . 98.0(4) ?
N2 Mn8 N5 . . 95.6(3) ?
N8 Mn8 N5 . . 161.1(3) ?
N2 Mn8 N7 . . 168.5(3) ?
N8 Mn8 N7 . . 73.2(4) ?
N5 Mn8 N7 . . 94.8(3) ?
N2 Mn8 N4 . . 89.4(3) ?
N8 Mn8 N4 . . 93.4(3) ?
N5 Mn8 N4 . . 73.6(3) ?
N7 Mn8 N4 . . 98.3(3) ?
N2 Mn8 N1 . . 73.3(3) ?
N8 Mn8 N1 . . 100.0(3) ?
N5 Mn8 N1 . . 96.5(3) ?
N7 Mn8 N1 . . 100.6(3) ?
N4 Mn8 N1 . . 159.4(3) ?
O6 Mo1 O10 . . 103.1(4) ?
O6 Mo1 O7 . . 100.4(4) ?
O10 Mo1 O7 . . 94.4(4) ?
O6 Mo1 O14 . . 100.4(4) ?
O10 Mo1 O14 . . 89.9(3) ?
O7 Mo1 O14 . . 157.2(4) ?
O6 Mo1 O5 . . 97.9(4) ?
O10 Mo1 O5 . . 158.4(4) ?
O7 Mo1 O5 . . 86.8(3) ?
O14 Mo1 O5 . . 81.2(3) ?
O6 Mo1 O22 . . 159.5(4) ?
O10 Mo1 O22 . . 66.3(4) ?
O7 Mo1 O22 . . 98.0(4) ?
O14 Mo1 O22 . . 63.4(4) ?
O5 Mo1 O22 . . 92.1(4) ?
O6 Mo1 O13 . . 155.9(4) ?
O10 Mo1 O13 . . 97.4(4) ?
O7 Mo1 O13 . . 65.2(4) ?
O14 Mo1 O13 . . 92.0(4) ?
O5 Mo1 O13 . . 63.5(4) ?
O22 Mo1 O13 . . 43.6(4) ?
O3 Mo2 O5 . . 102.9(4) ?
O3 Mo2 O2 . . 100.6(5) ?
O5 Mo2 O2 . . 93.5(4) ?
O3 Mo2 O4 . . 98.9(4) ?
O5 Mo2 O4 . . 90.8(3) ?
O2 Mo2 O4 . . 158.6(5) ?
O3 Mo2 O1 . . 97.9(4) ?
O5 Mo2 O1 . . 158.9(5) ?
O2 Mo2 O1 . . 85.5(3) ?
O4 Mo2 O1 . . 83.1(4) ?
O3 Mo2 O17 . 7 154.7(4) ?
O5 Mo2 O17 . 7 98.5(4) ?
O2 Mo2 O17 . 7 64.5(4) ?
O4 Mo2 O17 . 7 94.2(4) ?
O1 Mo2 O17 . 7 62.1(4) ?
O3 Mo2 O13 . . 158.8(4) ?
O5 Mo2 O13 . . 65.2(4) ?
O2 Mo2 O13 . . 97.7(5) ?
O4 Mo2 O13 . . 65.3(4) ?
O1 Mo2 O13 . . 94.1(5) ?
O17 Mo2 O13 7 . 45.8(4) ?
O19 Mo3 O1 . 7 102.9(5) ?
O19 Mo3 O18 . . 101.6(4) ?
O1 Mo3 O18 7 . 95.3(4) ?
O19 Mo3 O20 . . 97.4(4) ?
O1 Mo3 O20 7 . 90.5(4) ?
O18 Mo3 O20 . . 158.4(4) ?
O19 Mo3 O10 . . 96.5(4) ?
O1 Mo3 O10 7 . 159.6(5) ?
O18 Mo3 O10 . . 86.6(3) ?
O20 Mo3 O10 . . 80.9(4) ?
O19 Mo3 O17 . . 157.3(4) ?
O1 Mo3 O17 7 . 64.5(4) ?
O18 Mo3 O17 . . 98.6(4) ?
O20 Mo3 O17 . . 65.3(4) ?
O10 Mo3 O17 . . 95.1(4) ?
O19 Mo3 O22 . . 153.8(4) ?
O1 Mo3 O22 7 . 100.8(5) ?
O18 Mo3 O22 . . 65.0(4) ?
O20 Mo3 O22 . . 93.4(4) ?
O10 Mo3 O22 . . 61.6(3) ?
O17 Mo3 O22 . . 47.5(4) ?
O8 Mo4 O11 . . 102.2(5) ?
O8 Mo4 O4 . . 101.5(4) ?
O11 Mo4 O4 . . 91.5(4) ?
O8 Mo4 O7 . . 98.4(4) ?
O11 Mo4 O7 . . 159.2(5) ?
O4 Mo4 O7 . . 86.8(3) ?
O8 Mo4 O9 . . 99.1(4) ?
O11 Mo4 O9 . . 89.7(3) ?
O4 Mo4 O9 . . 158.6(4) ?
O7 Mo4 O9 . . 84.6(3) ?
O8 Mo4 O12 . . 157.2(4) ?
O11 Mo4 O12 . . 63.8(4) ?
O4 Mo4 O12 . . 96.9(4) ?
O7 Mo4 O12 . . 95.9(4) ?
O9 Mo4 O12 . . 64.6(4) ?
O8 Mo4 O13 . . 157.1(4) ?
O11 Mo4 O13 . . 97.1(4) ?
O4 Mo4 O13 . . 65.4(3) ?
O7 Mo4 O13 . . 63.4(4) ?
O9 Mo4 O13 . . 93.2(4) ?
O12 Mo4 O13 . . 45.3(3) ?
O16 Mo5 O15 . . 101.9(5) ?
O16 Mo5 O14 . . 101.2(4) ?
O15 Mo5 O14 . . 92.2(4) ?
O16 Mo5 O11 . 7 100.0(4) ?
O15 Mo5 O11 . 7 88.8(3) ?
O14 Mo5 O11 . 7 158.1(5) ?
O16 Mo5 O18 . . 100.3(4) ?
O15 Mo5 O18 . . 157.4(5) ?
O14 Mo5 O18 . . 87.7(3) ?
O11 Mo5 O18 7 . 83.2(4) ?
O16 Mo5 O12 . 7 156.5(4) ?
O15 Mo5 O12 . 7 64.4(4) ?
O14 Mo5 O12 . 7 98.4(4) ?
O11 Mo5 O12 7 7 62.5(4) ?
O18 Mo5 O12 . 7 93.3(4) ?
O16 Mo5 O22 . . 156.6(4) ?
O15 Mo5 O22 . . 96.0(5) ?
O14 Mo5 O22 . . 62.9(4) ?
O11 Mo5 O22 7 . 95.3(4) ?
O18 Mo5 O22 . . 63.9(4) ?
O12 Mo5 O22 7 . 46.6(4) ?
O21 Mo6 O20 . . 101.5(4) ?
O21 Mo6 O9 . . 100.2(4) ?
O20 Mo6 O9 . . 90.4(4) ?
O21 Mo6 O2 . 7 100.6(4) ?
O20 Mo6 O2 . 7 88.9(3) ?
O9 Mo6 O2 . 7 158.9(5) ?
O21 Mo6 O15 . 7 100.9(4) ?
O20 Mo6 O15 . 7 157.5(5) ?
O9 Mo6 O15 . 7 87.5(3) ?
O2 Mo6 O15 7 7 85.1(4) ?
O21 Mo6 O17 . . 157.0(4) ?
O20 Mo6 O17 . . 65.0(4) ?
O9 Mo6 O17 . . 98.5(4) ?
O2 Mo6 O17 7 . 62.3(4) ?
O15 Mo6 O17 7 . 93.1(5) ?
O21 Mo6 O12 . . 154.4(4) ?
O20 Mo6 O12 . . 98.0(4) ?
O9 Mo6 O12 . . 63.1(4) ?
O2 Mo6 O12 7 . 96.1(4) ?
O15 Mo6 O12 7 . 61.2(4) ?
O17 Mo6 O12 . . 48.4(4) ?
N1 C1 C2 . . 123.1(12) ?
N1 C1 H1 . . 118.5 ?
C2 C1 H1 . . 118.5 ?
C1 C2 C3 . . 118.5(14) ?
C1 C2 H2 . . 120.7 ?
C3 C2 H2 . . 120.7 ?
C4 C3 C2 . . 117.7(13) ?
C4 C3 H3 . . 121.2 ?
C2 C3 H3 . . 121.2 ?
C5 C4 C3 . . 121.3(14) ?
C5 C4 H4 . . 119.4 ?
C3 C4 H4 . . 119.4 ?
N1 C5 C4 . . 122.2(12) ?
N1 C5 C6 . . 114.7(9) ?
C4 C5 C6 . . 123.1(12) ?
N2 C6 C7 . . 109.1(11) ?
N2 C6 C5 . . 119.2(10) ?
C7 C6 C5 . . 131.5(11) ?
C8 C7 C6 . . 107.0(12) ?
C8 C7 H7 . . 126.5 ?
C6 C7 H7 . . 126.5 ?
C7 C8 N3 . . 106.5(12) ?
C7 C8 H8 . . 126.8 ?
N3 C8 H8 . . 126.8 ?
N7 C9 C10 . . 120.7(11) ?
N7 C9 H9 . . 119.6 ?
C10 C9 H9 . . 119.6 ?
C11 C10 C9 . . 122.4(15) ?
C11 C10 H10 . . 118.8 ?
C9 C10 H10 . . 118.8 ?
C12 C11 C10 . . 120.1(19) ?
C12 C11 H11 . . 119.9 ?
C10 C11 H11 . . 119.9 ?
C11 C12 C13 . . 119.2(16) ?
C11 C12 H12 . . 120.4 ?
C13 C12 H12 . . 120.4 ?
N7 C13 C12 . . 120.4(14) ?
N7 C13 C14 . . 120.9(11) ?
C12 C13 C14 . . 118.7(13) ?
N8 C14 C15 . . 112.1(13) ?
N8 C14 C13 . . 115.1(10) ?
C15 C14 C13 . . 132.8(14) ?
C14 C15 C16 . . 102.9(13) ?
C14 C15 H15 . . 128.6 ?
C16 C15 H15 . . 128.6 ?
N9 C16 C15 . . 104.9(12) ?
N9 C16 H16 . . 127.6 ?
C15 C16 H16 . . 127.5 ?
N4 C17 C18 . . 123.3(10) ?
N4 C17 H17 . . 118.4 ?
C18 C17 H17 . . 118.4 ?
C17 C18 C19 . . 119.1(10) ?
C17 C18 H18 . . 120.5 ?
C19 C18 H18 . . 120.5 ?
C20 C19 C18 . . 118.2(10) ?
C20 C19 H19 . . 120.9 ?
C18 C19 H19 . . 120.9 ?
C19 C20 C21 . . 120.8(10) ?
C19 C20 H20 . . 119.6 ?
C21 C20 H20 . . 119.6 ?
N4 C21 C20 . . 119.6(9) ?
N4 C21 C22 . . 117.2(9) ?
C20 C21 C22 . . 123.2(9) ?
N5 C22 C23 . . 109.6(9) ?
N5 C22 C21 . . 119.9(9) ?
C23 C22 C21 . . 130.5(9) ?
C24 C23 C22 . . 104.8(10) ?
C24 C23 H23 . . 127.6 ?
C22 C23 H23 . . 127.6 ?
N6 C24 C23 . . 107.8(11) ?
N6 C24 H24 . . 126.1 ?
C23 C24 H24 . . 126.1 ?
C5 N1 C1 . . 117.1(10) ?
C5 N1 Mn8 . . 116.6(7) ?
C1 N1 Mn8 . . 126.3(8) ?
C6 N2 N3 . . 106.0(9) ?
C6 N2 Mn8 . . 115.9(7) ?
N3 N2 Mn8 . . 138.0(7) ?
N2 N3 C8 . . 111.4(10) ?
N2 N3 H3A . . 114(7) ?
C8 N3 H3A . . 133(6) ?
C17 N4 C21 . . 119.0(8) ?
C17 N4 Mn8 . . 126.4(6) ?
C21 N4 Mn8 . . 114.5(6) ?
C22 N5 N6 . . 106.6(8) ?
C22 N5 Mn8 . . 114.5(7) ?
N6 N5 Mn8 . . 138.6(7) ?
C24 N6 N5 . . 111.1(9) ?
C24 N6 H6 . . 124.4 ?
N5 N6 H6 . . 124.4 ?
C13 N7 C9 . . 117.1(11) ?
C13 N7 Mn8 . . 113.4(9) ?
C9 N7 Mn8 . . 128.6(8) ?
C14 N8 N9 . . 107.8(10) ?
C14 N8 Mn8 . . 116.6(8) ?
N9 N8 Mn8 . . 135.6(9) ?
N8 N9 C16 . . 112.4(13) ?
N8 N9 H9A . . 123.8 ?
C16 N9 H9A . . 123.8 ?
Mo3 O1 Mo2 7 . 136.1(6) ?
Mo2 O2 Mo6 . 7 137.5(7) ?
Mo4 O4 Mo2 . . 135.7(5) ?
Mo2 O5 Mo1 . . 136.4(5) ?
Mo1 O7 Mo4 . . 137.1(5) ?
Mo6 O9 Mo4 . . 136.7(5) ?
Mo1 O10 Mo3 . . 135.9(5) ?
Mo4 O11 Mo5 . 7 136.0(6) ?
Si1 O12 Mo4 . . 123.5(6) ?
Si1 O12 Mo5 . 7 121.8(5) ?
Mo4 O12 Mo5 . 7 97.0(4) ?
Si1 O12 Mo6 . . 118.3(5) ?
Mo4 O12 Mo6 . . 95.3(4) ?
Mo5 O12 Mo6 7 . 94.2(4) ?
Si1 O13 O22 . . 57.3(5) ?
Si1 O13 Mo1 . . 123.8(6) ?
O22 O13 Mo1 . . 66.6(5) ?
Si1 O13 Mo2 . . 122.3(5) ?
O22 O13 Mo2 . . 128.5(6) ?
Mo1 O13 Mo2 . . 94.2(3) ?
Si1 O13 Mo4 . . 121.4(5) ?
O22 O13 Mo4 . . 133.5(6) ?
Mo1 O13 Mo4 . . 94.2(4) ?
Mo2 O13 Mo4 . . 93.2(4) ?
Mo5 O14 Mo1 . . 137.5(5) ?
Mo5 O15 Mo6 . 7 140.1(6) ?
Si1 O17 Mo3 . . 121.1(5) ?
Si1 O17 Mo2 . 7 122.3(5) ?
Mo3 O17 Mo2 . 7 97.1(4) ?
Si1 O17 Mo6 . . 119.0(5) ?
Mo3 O17 Mo6 . . 95.3(4) ?
Mo2 O17 Mo6 7 . 95.8(4) ?
Mo3 O18 Mo5 . . 137.9(5) ?
Mo6 O20 Mo3 . . 133.8(5) ?
Si1 O22 O13 . . 56.2(5) ?
Si1 O22 Mo1 . . 125.9(6) ?
O13 O22 Mo1 . . 69.8(5) ?
Si1 O22 Mo5 . . 120.2(5) ?
O13 O22 Mo5 . . 129.6(6) ?
Mo1 O22 Mo5 . . 95.5(4) ?
Si1 O22 Mo3 . . 119.1(5) ?
O13 O22 Mo3 . . 134.8(6) ?
Mo1 O22 Mo3 . . 95.7(3) ?
Mo5 O22 Mo3 . . 93.1(4) ?
H1W O1W H2W . . 114(9) ?
H3W O2W H3WB . . 139.00 ?
H5W O3W H6W . . 114(9) ?

loop_
_geom_bond_atom_site_label_1
_geom_bond_atom_site_label_2
_geom_bond_site_symmetry_2
_geom_bond_distance
_geom_bond_publ_flag
Si1 O13 . 1.587(10) ?
Si1 O13 7 1.587(10) ?
Si1 O22 7 1.607(10) ?
Si1 O22 . 1.607(10) ?
Si1 O12 7 1.635(11) ?
Si1 O12 . 1.635(11) ?
Si1 O17 7 1.667(11) ?
Si1 O17 . 1.667(11) ?
Mn8 N2 . 2.207(9) ?
Mn8 N8 . 2.232(9) ?
Mn8 N5 . 2.255(9) ?
Mn8 N7 . 2.262(10) ?
Mn8 N4 . 2.262(8) ?
Mn8 N1 . 2.272(9) ?
Mo1 O6 . 1.665(7) ?
Mo1 O10 . 1.809(7) ?
Mo1 O7 . 1.866(8) ?
Mo1 O14 . 1.935(8) ?
Mo1 O5 . 1.998(7) ?
Mo1 O22 . 2.334(10) ?
Mo1 O13 . 2.386(10) ?
Mo2 O3 . 1.659(7) ?
Mo2 O5 . 1.794(7) ?
Mo2 O2 . 1.858(8) ?
Mo2 O4 . 1.922(8) ?
Mo2 O1 . 1.999(8) ?
Mo2 O17 7 2.348(10) ?
Mo2 O13 . 2.421(10) ?
Mo3 O19 . 1.655(7) ?
Mo3 O1 7 1.797(8) ?
Mo3 O18 . 1.816(8) ?
Mo3 O20 . 1.950(8) ?
Mo3 O10 . 2.007(8) ?
Mo3 O17 . 2.349(11) ?
Mo3 O22 . 2.439(10) ?
Mo4 O8 . 1.639(7) ?
Mo4 O11 . 1.856(8) ?
Mo4 O4 . 1.886(8) ?
Mo4 O7 . 1.928(8) ?
Mo4 O9 . 1.932(8) ?
Mo4 O12 . 2.355(10) ?
Mo4 O13 . 2.434(10) ?
Mo5 O16 . 1.641(7) ?
Mo5 O15 . 1.825(8) ?
Mo5 O14 . 1.834(8) ?
Mo5 O11 7 1.951(8) ?
Mo5 O18 . 1.960(8) ?
Mo5 O12 7 2.359(10) ?
Mo5 O22 . 2.413(11) ?
Mo6 O21 . 1.637(7) ?
Mo6 O20 . 1.873(8) ?
Mo6 O9 . 1.890(8) ?
Mo6 O2 7 1.929(8) ?
Mo6 O15 7 1.925(8) ?
Mo6 O17 . 2.409(10) ?
Mo6 O12 . 2.451(11) ?
C1 N1 . 1.340(14) ?
C1 C2 . 1.364(17) ?
C1 H1 . 0.9300 ?
C2 C3 . 1.37(2) ?
C2 H2 . 0.9300 ?
C3 C4 . 1.361(19) ?
C3 H3 . 0.9300 ?
C4 C5 . 1.332(16) ?
C4 H4 . 0.9300 ?
C5 N1 . 1.332(14) ?
C5 C6 . 1.462(16) ?
C6 N2 . 1.343(13) ?
C6 C7 . 1.395(17) ?
C7 C8 . 1.352(18) ?
C7 H7 . 0.9300 ?
C8 N3 . 1.358(15) ?
C8 H8 . 0.9300 ?
C9 N7 . 1.330(15) ?
C9 C10 . 1.333(16) ?
C9 H9 . 0.9300 ?
C10 C11 . 1.281(19) ?
C10 H10 . 0.9300 ?
C11 C12 . 1.27(2) ?
C11 H11 . 0.9300 ?
C12 C13 . 1.414(19) ?
C12 H12 . 0.9300 ?
C13 N7 . 1.312(15) ?
C13 C14 . 1.426(18) ?
C14 N8 . 1.347(15) ?
C14 C15 . 1.398(19) ?
C15 C16 . 1.51(2) ?
C15 H15 . 0.9300 ?
C16 N9 . 1.364(19) ?
C16 H16 . 0.9300 ?
C17 N4 . 1.328(12) ?
C17 C18 . 1.359(15) ?
C17 H17 . 0.9300 ?
C18 C19 . 1.390(16) ?
C18 H18 . 0.9300 ?
C19 C20 . 1.349(14) ?
C19 H19 . 0.9300 ?
C20 C21 . 1.410(13) ?
C20 H20 . 0.9300 ?
C21 N4 . 1.348(11) ?
C21 C22 . 1.435(13) ?
C22 N5 . 1.313(12) ?
C22 C23 . 1.403(14) ?
C23 C24 . 1.367(16) ?
C23 H23 . 0.9300 ?
C24 N6 . 1.315(15) ?
C24 H24 . 0.9300 ?
N2 N3 . 1.344(12) ?
N3 H3A . 0.97(8) ?
N5 N6 . 1.346(11) ?
N6 H6 . 0.8600 ?
N8 N9 . 1.348(14) ?
N9 H9A . 0.8600 ?
O1 Mo3 7 1.797(8) ?
O2 Mo6 7 1.929(8) ?
O11 Mo5 7 1.951(8) ?
O12 Mo5 7 2.359(10) ?
O13 O22 . 1.753(15) ?
O15 Mo6 7 1.925(8) ?
O17 Mo2 7 2.348(10) ?
O1W H1W . 0.82(5) ?
O1W H2W . 0.83(10) ?
O2W H3W . 0.82(13) ?
O2W H3WB . 0.9(6) ?
O3W H5W . 0.82(6) ?
O3W H6W . 0.82(7) ?

loop_
_geom_hbond_atom_site_label_D
_geom_hbond_atom_site_label_H
_geom_hbond_atom_site_label_A
_geom_hbond_site_symmetry_A
_geom_hbond_distance_DH
_geom_hbond_distance_HA
_geom_hbond_distance_DA
_geom_hbond_angle_DHA
N6 H6 O20 . 0.86 1.97 2.812(12) 164.7
O1W H1W O2W . 0.82(5) 1.94(3) 2.76(3) 174(12)
N9 H9A O3W 8_455 0.86 2.13 2.98(2) 170.0
O3W H5W O3 1_556 0.82(6) 2.16(4) 2.937(15) 157(10)
O2W H3W O11 2_655 0.82(13) 2.48(12) 3.046(19) 127(12)
O2W H3WB O16 4_545 0.9(6) 2.4(4) 3.14(2) 158.00
